data_7106816
loop_
_publ_author_name
'Ryo Sekiya'
'Reiko Kuroda'

_publ_section_title
;
 Controlling stereoselectivity of solid-state photoreactions by co-crystal
 formation
;
_journal_name_full Chem.Commun.
_journal_page_first 10097
_journal_paper_doi 10.1039/c1cc13484a
_journal_volume 47
_journal_year 2011
_chemical_formula_moiety 'C13 H13 Br O S'
_chemical_formula_sum 'C13 H13 Br O S'
_chemical_formula_weight 297.20
_chemical_name_common 2-(2-bromophenylthio)-3-methyl-2-cyclohexenone
_chemical_name_systematic
;
2-(2-bromophenylthio)-3-methyl-2-cyclohexenone
;
_space_group_IT_number 61
_symmetry_cell_setting orthorhombic
_symmetry_space_group_name_Hall '-P 2ac 2ab'
_symmetry_space_group_name_H-M 'P b c a'
_atom_sites_solution_hydrogens geom
_atom_sites_solution_primary direct
_atom_sites_solution_secondary difmap
_audit_creation_date 2010-11-17T15:05:40-00:00
_audit_creation_method 'WinGX routine CIF_UPDATE'
_cell_angle_alpha 90
_cell_angle_beta 90
_cell_angle_gamma 90
_cell_formula_units_Z 16
_cell_length_a 15.730(5)
_cell_length_b 15.142(5)
_cell_length_c 20.590(6)
_cell_measurement_reflns_used 7112
_cell_measurement_temperature 103(2)
_cell_measurement_theta_max 27.9
_cell_measurement_theta_min 1.98
_cell_volume 4904(3)
_computing_cell_refinement 'Bruker XSCANS'
_computing_data_collection 'Bruker XSCANS'
_computing_structure_refinement 'SHELXL-97 (Sheldrick, 1997)'
_computing_structure_solution 'SHELXS-97 (Sheldrick, 1997)'
_diffrn_ambient_temperature 103(2)
_diffrn_measured_fraction_theta_full 0.971
_diffrn_measured_fraction_theta_max 0.971
_diffrn_measurement_device_type 'Bruker P4'
_diffrn_measurement_method '\w scans'
_diffrn_radiation_monochromator graphite
_diffrn_radiation_probe x-ray
_diffrn_radiation_source 'fine-focus sealed tube'
_diffrn_radiation_type MoK\a
_diffrn_radiation_wavelength 0.71073
_diffrn_reflns_av_R_equivalents 0.0461
_diffrn_reflns_av_unetI/netI 0.0415
_diffrn_reflns_limit_h_max 20
_diffrn_reflns_limit_h_min -11
_diffrn_reflns_limit_k_max 16
_diffrn_reflns_limit_k_min -19
_diffrn_reflns_limit_l_max 25
_diffrn_reflns_limit_l_min -26
_diffrn_reflns_number 28443
_diffrn_reflns_theta_full 27.9
_diffrn_reflns_theta_max 27.9
_diffrn_reflns_theta_min 1.98
_exptl_absorpt_coefficient_mu 3.498
_exptl_absorpt_correction_T_max 0.5413
_exptl_absorpt_correction_T_min 0.3351
_exptl_absorpt_correction_type empirical
_exptl_absorpt_process_details 'SADABS ver 2.03'
_exptl_crystal_colour colorless
_exptl_crystal_density_diffrn 1.61
_exptl_crystal_density_method 'not measured'
_exptl_crystal_description block
_exptl_crystal_F_000 2400
_exptl_crystal_size_max 0.40
_exptl_crystal_size_mid 0.40
_exptl_crystal_size_min 0.20
_refine_diff_density_max 0.754
_refine_diff_density_min -0.627
_refine_diff_density_rms 0.084
_refine_ls_extinction_method none
_refine_ls_goodness_of_fit_ref 1.014
_refine_ls_hydrogen_treatment constr
_refine_ls_matrix_type full
_refine_ls_number_parameters 291
_refine_ls_number_reflns 5696
_refine_ls_number_restraints 0
_refine_ls_restrained_S_all 1.014
_refine_ls_R_factor_all 0.0525
_refine_ls_R_factor_gt 0.0345
_refine_ls_shift/su_max 0.001
_refine_ls_shift/su_mean 0.000
_refine_ls_structure_factor_coef Fsqd
_refine_ls_weighting_details 'calc w=1/[\s^2^(Fo^2^)+(0.0387P)^2^+2.8425P] where P=(Fo^2^+2Fc^2^)/3'
_refine_ls_weighting_scheme calc
_refine_ls_wR_factor_gt 0.0771
_refine_ls_wR_factor_ref 0.0839
_reflns_number_gt 4446
_reflns_number_total 5696
_reflns_threshold_expression >2sigma(I)
_cod_data_source_file c1cc13484a.txt
_cod_data_source_block compound_3
_cod_depositor_comments
;
The following automatic conversions were performed:

'_diffrn_radiation_probe' value 'X-ray' changed to 'x-ray' according
to the built-in table from CIF Core dictionary named 'cif_core.dic'
version 2.4.1 from 2010-06-29.

Automatic conversion script
Id: cif_fix_values 1715 2011-07-08 13:25:40Z adriana 
;
_cod_original_sg_symbol_H-M Pbca
_cod_database_code 7106816

loop_
_symmetry_equiv_pos_as_xyz
'x, y, z'
'-x+1/2, -y, z+1/2'
'-x, y+1/2, -z+1/2'
'x+1/2, -y+1/2, -z'
'-x, -y, -z'
'x-1/2, y, -z-1/2'
'x, -y-1/2, z-1/2'
'-x-1/2, y-1/2, z'

loop_
_atom_site_label
_atom_site_type_symbol
_atom_site_fract_x
_atom_site_fract_y
_atom_site_fract_z
_atom_site_U_iso_or_equiv
_atom_site_adp_type
_atom_site_occupancy
_atom_site_symmetry_multiplicity
_atom_site_calc_flag
_atom_site_refinement_flags
_atom_site_disorder_assembly
_atom_site_disorder_group
Br1 Br 0.184659(18) 0.32073(2) 0.209111(12) 0.03087(9) Uani 1 1 d . . .
Br2 Br 0.89007(2) 0.043172(18) 0.554879(12) 0.03595(10) Uani 1 1 d . . .
S1 S 0.16057(4) 0.31618(4) 0.36308(3) 0.02151(14) Uani 1 1 d . . .
S2 S 0.86853(5) 0.04137(4) 0.40099(3) 0.02914(17) Uani 1 1 d . . .
C25 C 0.76761(16) 0.06280(16) 0.29192(12) 0.0217(5) Uani 1 1 d . . .
C14 C 0.85847(15) 0.14652(16) 0.50854(11) 0.0174(5) Uani 1 1 d . . .
C19 C 0.84967(16) 0.14285(16) 0.44154(11) 0.0181(5) Uani 1 1 d . . .
C18 C 0.82650(15) 0.22052(16) 0.40983(12) 0.0204(5) Uani 1 1 d . . .
H18 H 0.8198 0.2203 0.364 0.024 Uiso 1 1 calc R . .
O1 O 0.14840(13) 0.49460(11) 0.41977(8) 0.0277(4) Uani 1 1 d . . .
C22 C 0.91020(17) 0.11407(17) 0.20975(12) 0.0236(5) Uani 1 1 d . . .
H22A H 0.928 0.0619 0.1841 0.028 Uiso 1 1 calc R . .
H22B H 0.9479 0.1638 0.1977 0.028 Uiso 1 1 calc R . .
O2 O 0.70591(12) 0.05167(14) 0.32663(9) 0.0355(5) Uani 1 1 d . . .
C7 C 0.12715(15) 0.34348(16) 0.44320(11) 0.0174(5) Uani 1 1 d . . .
C1 C 0.07788(15) 0.34626(15) 0.24839(11) 0.0185(5) Uani 1 1 d . . .
C20 C 0.85533(16) 0.07032(15) 0.31797(11) 0.0185(5) Uani 1 1 d . . .
C11 C 0.08375(18) 0.30583(18) 0.55571(12) 0.0261(6) Uani 1 1 d . . .
H11A H 0.1338 0.2939 0.5835 0.031 Uiso 1 1 calc R . .
H11B H 0.0368 0.2675 0.5709 0.031 Uiso 1 1 calc R . .
C2 C 0.00964(17) 0.36530(16) 0.20827(12) 0.0229(5) Uani 1 1 d . . .
H2 H 0.0165 0.365 0.1624 0.028 Uiso 1 1 calc R . .
C13 C 0.09955(18) 0.18422(17) 0.47237(15) 0.0317(6) Uani 1 1 d . . .
H13A H 0.0397 0.167 0.4687 0.048 Uiso 1 1 calc R . .
H13B H 0.1263 0.1508 0.5076 0.048 Uiso 1 1 calc R . .
H13C H 0.1289 0.1715 0.4314 0.048 Uiso 1 1 calc R . .
C9 C 0.12124(17) 0.46174(16) 0.53109(12) 0.0223(5) Uani 1 1 d . . .
H9A H 0.1011 0.5235 0.5344 0.027 Uiso 1 1 calc R . .
H9B H 0.1766 0.4578 0.5538 0.027 Uiso 1 1 calc R . .
C12 C 0.10533(15) 0.28120(16) 0.48674(12) 0.0209(5) Uani 1 1 d . . .
C15 C 0.84632(16) 0.22359(17) 0.54308(11) 0.0207(5) Uani 1 1 d . . .
H15 H 0.8535 0.224 0.5889 0.025 Uiso 1 1 calc R . .
C6 C 0.07084(15) 0.34593(15) 0.31570(11) 0.0172(5) Uani 1 1 d . . .
C21 C 0.92193(16) 0.09407(15) 0.28078(12) 0.0203(5) Uani 1 1 d . . .
C16 C 0.82367(17) 0.30022(17) 0.51087(12) 0.0231(6) Uani 1 1 d . . .
H16 H 0.8155 0.3536 0.5342 0.028 Uiso 1 1 calc R . .
C10 C 0.05776(17) 0.40124(18) 0.56443(12) 0.0259(6) Uani 1 1 d . . .
H10A H 0.0552 0.4155 0.6113 0.031 Uiso 1 1 calc R . .
H10B H 0.0005 0.4106 0.5457 0.031 Uiso 1 1 calc R . .
C17 C 0.81303(17) 0.29810(16) 0.44404(12) 0.0231(5) Uani 1 1 d . . .
H17 H 0.7964 0.3501 0.4216 0.028 Uiso 1 1 calc R . .
C23 C 0.82011(17) 0.13750(18) 0.19180(12) 0.0260(6) Uani 1 1 d . . .
H23A H 0.8145 0.1398 0.1439 0.031 Uiso 1 1 calc R . .
H23B H 0.8058 0.1965 0.2094 0.031 Uiso 1 1 calc R . .
C5 C -0.00857(16) 0.36610(16) 0.34183(12) 0.0216(5) Uani 1 1 d . . .
H5 H -0.0155 0.3665 0.3877 0.026 Uiso 1 1 calc R . .
C26 C 1.01187(18) 0.10395(19) 0.30435(16) 0.0365(7) Uani 1 1 d . . .
H26A H 1.0251 0.1668 0.3098 0.055 Uiso 1 1 calc R . .
H26B H 1.0509 0.078 0.2725 0.055 Uiso 1 1 calc R . .
H26C H 1.0183 0.0735 0.3461 0.055 Uiso 1 1 calc R . .
C8 C 0.13348(16) 0.43844(16) 0.46046(11) 0.0185(5) Uani 1 1 d . . .
C24 C 0.75915(17) 0.06924(19) 0.21904(11) 0.0267(6) Uani 1 1 d . . .
H24A H 0.7001 0.0858 0.2077 0.032 Uiso 1 1 calc R . .
H24B H 0.7713 0.011 0.1993 0.032 Uiso 1 1 calc R . .
C3 C -0.06870(17) 0.38476(17) 0.23543(13) 0.0249(6) Uani 1 1 d . . .
H3 H -0.116 0.3974 0.2083 0.03 Uiso 1 1 calc R . .
C4 C -0.07775(16) 0.38564(17) 0.30244(13) 0.0244(6) Uani 1 1 d . . .
H4 H -0.1312 0.3996 0.3214 0.029 Uiso 1 1 calc R . .

loop_
_atom_site_aniso_label
_atom_site_aniso_U_11
_atom_site_aniso_U_22
_atom_site_aniso_U_33
_atom_site_aniso_U_23
_atom_site_aniso_U_13
_atom_site_aniso_U_12
Br1 0.03075(15) 0.04175(17) 0.02011(13) -0.00256(11) 0.00614(11) 0.01156(12)
Br2 0.0644(2) 0.02622(15) 0.01721(13) 0.00074(11) -0.00853(13) 0.01443(14)
S1 0.0191(3) 0.0279(3) 0.0176(3) -0.0058(2) -0.0013(2) 0.0070(3)
S2 0.0537(5) 0.0187(3) 0.0150(3) -0.0032(2) -0.0077(3) 0.0109(3)
C25 0.0243(14) 0.0223(13) 0.0186(12) -0.0039(10) 0.0018(10) -0.0001(11)
C14 0.0189(12) 0.0186(12) 0.0148(11) 0.0018(9) -0.0023(9) 0.0023(10)
C19 0.0202(12) 0.0172(12) 0.0169(11) -0.0051(9) -0.0027(10) -0.0001(10)
C18 0.0273(14) 0.0192(12) 0.0146(11) -0.0022(9) -0.0023(10) -0.0001(10)
O1 0.0457(12) 0.0188(9) 0.0187(9) 0.0017(7) 0.0033(8) -0.0012(8)
C22 0.0281(14) 0.0189(12) 0.0238(13) -0.0028(10) 0.0094(11) -0.0018(10)
O2 0.0286(10) 0.0503(13) 0.0276(10) -0.0051(9) 0.0131(9) -0.0087(9)
C7 0.0149(11) 0.0217(12) 0.0156(11) -0.0013(9) -0.0009(9) 0.0041(9)
C1 0.0203(12) 0.0143(11) 0.0209(12) -0.0007(9) 0.0031(10) 0.0030(9)
C20 0.0286(13) 0.0135(11) 0.0135(11) -0.0028(9) -0.0026(10) 0.0035(10)
C11 0.0256(14) 0.0303(14) 0.0223(13) 0.0086(11) 0.0006(11) -0.0006(11)
C2 0.0320(15) 0.0194(12) 0.0175(12) 0.0010(10) -0.0023(11) -0.0008(11)
C13 0.0315(15) 0.0214(14) 0.0422(16) 0.0030(12) -0.0055(13) -0.0073(12)
C9 0.0293(14) 0.0220(13) 0.0157(11) -0.0033(10) -0.0024(10) 0.0040(11)
C12 0.0157(12) 0.0229(13) 0.0239(12) 0.0032(10) -0.0048(10) 0.0015(10)
C15 0.0232(13) 0.0267(13) 0.0120(11) -0.0039(9) 0.0022(10) -0.0022(11)
C6 0.0203(12) 0.0131(11) 0.0181(11) -0.0012(9) -0.0021(10) 0.0006(9)
C21 0.0240(13) 0.0105(11) 0.0262(13) -0.0060(9) -0.0024(10) 0.0027(10)
C16 0.0297(14) 0.0201(13) 0.0197(12) -0.0051(10) 0.0035(11) -0.0031(11)
C10 0.0247(14) 0.0367(15) 0.0161(12) -0.0010(11) 0.0008(10) 0.0042(12)
C17 0.0307(14) 0.0181(12) 0.0203(12) 0.0010(10) -0.0006(11) 0.0002(10)
C23 0.0366(16) 0.0263(14) 0.0150(12) -0.0005(10) 0.0022(11) 0.0090(12)
C5 0.0235(13) 0.0215(13) 0.0198(12) 0.0005(10) 0.0018(10) 0.0009(10)
C26 0.0269(15) 0.0248(14) 0.058(2) -0.0077(14) -0.0104(14) -0.0008(12)
C8 0.0209(12) 0.0193(12) 0.0153(11) -0.0010(9) -0.0020(10) 0.0033(10)
C24 0.0206(13) 0.0423(16) 0.0172(12) -0.0049(11) -0.0030(10) 0.0007(12)
C3 0.0261(14) 0.0253(13) 0.0234(12) 0.0062(11) -0.0071(11) -0.0007(11)
C4 0.0189(13) 0.0271(13) 0.0273(13) 0.0039(11) 0.0005(11) 0.0017(11)

loop_
_atom_type_symbol
_atom_type_description
_atom_type_scat_dispersion_real
_atom_type_scat_dispersion_imag
_atom_type_scat_source
C C 0.0033 0.0016 'International Tables Vol C Tables 4.2.6.8 and 6.1.1.4'
H H 0 0 'International Tables Vol C Tables 4.2.6.8 and 6.1.1.4'
O O 0.0106 0.006 'International Tables Vol C Tables 4.2.6.8 and 6.1.1.4'
S S 0.1246 0.1234 'International Tables Vol C Tables 4.2.6.8 and 6.1.1.4'
Br Br -0.2901 2.4595 'International Tables Vol C Tables 4.2.6.8 and 6.1.1.4'

loop_
_geom_angle_atom_site_label_1
_geom_angle_atom_site_label_2
_geom_angle_atom_site_label_3
_geom_angle
_geom_angle_site_symmetry_1
_geom_angle_site_symmetry_3
_geom_angle_publ_flag
C6 S1 C7 102.45(11) . . ?
C19 S2 C20 102.68(11) . . ?
O2 C25 C20 122.7(2) . . ?
O2 C25 C24 121.5(2) . . ?
C20 C25 C24 115.9(2) . . ?
C15 C14 C19 122.2(2) . . ?
C15 C14 Br2 118.31(17) . . ?
C19 C14 Br2 119.52(18) . . ?
C14 C19 C18 117.3(2) . . ?
C14 C19 S2 119.07(18) . . ?
C18 C19 S2 123.66(18) . . ?
C17 C18 C19 121.1(2) . . ?
C17 C18 H18 119.4 . . ?
C19 C18 H18 119.4 . . ?
C21 C22 C23 113.6(2) . . ?
C21 C22 H22A 108.8 . . ?
C23 C22 H22A 108.8 . . ?
C21 C22 H22B 108.8 . . ?
C23 C22 H22B 108.8 . . ?
H22A C22 H22B 107.7 . . ?
C12 C7 C8 122.4(2) . . ?
C12 C7 S1 122.01(19) . . ?
C8 C7 S1 115.27(17) . . ?
C2 C1 C6 122.2(2) . . ?
C2 C1 Br1 118.21(18) . . ?
C6 C1 Br1 119.54(18) . . ?
C21 C20 C25 122.6(2) . . ?
C21 C20 S2 121.5(2) . . ?
C25 C20 S2 115.92(18) . . ?
C12 C11 C10 114.2(2) . . ?
C12 C11 H11A 108.7 . . ?
C10 C11 H11A 108.7 . . ?
C12 C11 H11B 108.7 . . ?
C10 C11 H11B 108.7 . . ?
H11A C11 H11B 107.6 . . ?
C1 C2 C3 119.6(2) . . ?
C1 C2 H2 120.2 . . ?
C3 C2 H2 120.2 . . ?
C12 C13 H13A 109.5 . . ?
C12 C13 H13B 109.5 . . ?
H13A C13 H13B 109.5 . . ?
C12 C13 H13C 109.5 . . ?
H13A C13 H13C 109.5 . . ?
H13B C13 H13C 109.5 . . ?
C8 C9 C10 112.2(2) . . ?
C8 C9 H9A 109.2 . . ?
C10 C9 H9A 109.2 . . ?
C8 C9 H9B 109.2 . . ?
C10 C9 H9B 109.2 . . ?
H9A C9 H9B 107.9 . . ?
C7 C12 C13 124.7(2) . . ?
C7 C12 C11 120.8(2) . . ?
C13 C12 C11 114.5(2) . . ?
C14 C15 C16 119.9(2) . . ?
C14 C15 H15 120.1 . . ?
C16 C15 H15 120.1 . . ?
C1 C6 C5 117.1(2) . . ?
C1 C6 S1 119.06(18) . . ?
C5 C6 S1 123.81(19) . . ?
C20 C21 C26 125.1(2) . . ?
C20 C21 C22 120.7(2) . . ?
C26 C21 C22 114.1(2) . . ?
C15 C16 C17 119.2(2) . . ?
C15 C16 H16 120.4 . . ?
C17 C16 H16 120.4 . . ?
C11 C10 C9 110.2(2) . . ?
C11 C10 H10A 109.6 . . ?
C9 C10 H10A 109.6 . . ?
C11 C10 H10B 109.6 . . ?
C9 C10 H10B 109.6 . . ?
H10A C10 H10B 108.1 . . ?
C18 C17 C16 120.4(2) . . ?
C18 C17 H17 119.8 . . ?
C16 C17 H17 119.8 . . ?
C22 C23 C24 110.1(2) . . ?
C22 C23 H23A 109.6 . . ?
C24 C23 H23A 109.6 . . ?
C22 C23 H23B 109.6 . . ?
C24 C23 H23B 109.6 . . ?
H23A C23 H23B 108.2 . . ?
C4 C5 C6 121.6(2) . . ?
C4 C5 H5 119.2 . . ?
C6 C5 H5 119.2 . . ?
C21 C26 H26A 109.5 . . ?
C21 C26 H26B 109.5 . . ?
H26A C26 H26B 109.5 . . ?
C21 C26 H26C 109.5 . . ?
H26A C26 H26C 109.5 . . ?
H26B C26 H26C 109.5 . . ?
O1 C8 C7 121.7(2) . . ?
O1 C8 C9 121.7(2) . . ?
C7 C8 C9 116.7(2) . . ?
C25 C24 C23 110.8(2) . . ?
C25 C24 H24A 109.5 . . ?
C23 C24 H24A 109.5 . . ?
C25 C24 H24B 109.5 . . ?
C23 C24 H24B 109.5 . . ?
H24A C24 H24B 108.1 . . ?
C2 C3 C4 119.7(2) . . ?
C2 C3 H3 120.2 . . ?
C4 C3 H3 120.2 . . ?
C3 C4 C5 119.9(2) . . ?
C3 C4 H4 120.1 . . ?
C5 C4 H4 120.1 . . ?

loop_
_geom_bond_atom_site_label_1
_geom_bond_atom_site_label_2
_geom_bond_distance
_geom_bond_site_symmetry_2
_geom_bond_publ_flag
Br1 C1 1.904(2) . ?
Br2 C14 1.899(2) . ?
S1 C6 1.774(2) . ?
S1 C7 1.780(2) . ?
S2 C19 1.774(2) . ?
S2 C20 1.777(2) . ?
C25 O2 1.217(3) . ?
C25 C20 1.485(4) . ?
C25 C24 1.510(3) . ?
C14 C15 1.380(3) . ?
C14 C19 1.388(3) . ?
C19 C18 1.393(3) . ?
C18 C17 1.386(3) . ?
C18 H18 0.95 . ?
O1 C8 1.217(3) . ?
C22 C21 1.505(3) . ?
C22 C23 1.507(4) . ?
C22 H22A 0.99 . ?
C22 H22B 0.99 . ?
C7 C12 1.346(3) . ?
C7 C8 1.484(3) . ?
C1 C2 1.385(3) . ?
C1 C6 1.390(3) . ?
C20 C21 1.346(4) . ?
C11 C12 1.507(4) . ?
C11 C10 1.512(4) . ?
C11 H11A 0.99 . ?
C11 H11B 0.99 . ?
C2 C3 1.385(4) . ?
C2 H2 0.95 . ?
C13 C12 1.501(4) . ?
C13 H13A 0.98 . ?
C13 H13B 0.98 . ?
C13 H13C 0.98 . ?
C9 C8 1.509(3) . ?
C9 C10 1.519(4) . ?
C9 H9A 0.99 . ?
C9 H9B 0.99 . ?
C15 C16 1.383(4) . ?
C15 H15 0.95 . ?
C6 C5 1.394(3) . ?
C21 C26 1.503(4) . ?
C16 C17 1.387(3) . ?
C16 H16 0.95 . ?
C10 H10A 0.99 . ?
C10 H10B 0.99 . ?
C17 H17 0.95 . ?
C23 C24 1.517(4) . ?
C23 H23A 0.99 . ?
C23 H23B 0.99 . ?
C5 C4 1.389(3) . ?
C5 H5 0.95 . ?
C26 H26A 0.98 . ?
C26 H26B 0.98 . ?
C26 H26C 0.98 . ?
C24 H24A 0.99 . ?
C24 H24B 0.99 . ?
C3 C4 1.387(3) . ?
C3 H3 0.95 . ?
C4 H4 0.95 . ?
